data_4504533
loop_
_publ_author_name
'Liao, Ju-Hsiou'
'Juang, Jung-Shian'
'Lai, Yu-Chun'

_publ_section_title
;
 Supermolecular Architecture of a Polypseudo-rotaxane:&#x2009;
 [Cd(BPE)(\a-Mo8O26)][Cd(BPE)(DMF)4]&#x00B7;2DMF (BPE =
 1,2-Bis(4-pyridyl)ethane, DMF =N,N-Dimethylformamide)
;
_journal_issue 2
_journal_name_full 'Crystal Growth &amp; Design'
_journal_page_first 354
_journal_paper_doi 10.1021/cg050283c
_journal_volume 6
_journal_year 2006
_chemical_formula_sum 'C42 H66 Cd2 Mo8 N10 O32'
_chemical_formula_weight 2215.37
_chemical_name_systematic
; 
 ? 
;
_space_group_IT_number 2
_symmetry_cell_setting triclinic
_symmetry_space_group_name_Hall '-P 1'
_symmetry_space_group_name_H-M 'P -1'
_atom_sites_solution_hydrogens geom
_atom_sites_solution_primary direct
_atom_sites_solution_secondary difmap
_audit_creation_method SHELXL-97
_cell_angle_alpha 76.1420(10)
_cell_angle_beta 64.7720(10)
_cell_angle_gamma 68.5210(10)
_cell_formula_units_Z 1
_cell_length_a 11.8528(9)
_cell_length_b 13.3368(10)
_cell_length_c 13.4568(10)
_cell_measurement_reflns_used 126
_cell_measurement_temperature 298(2)
_cell_measurement_theta_max 23.609
_cell_measurement_theta_min -23.609
_cell_volume 1781.9(2)
_computing_cell_refinement 'BRUKER SMART'
_computing_data_collection 'BRUKER SMART'
_computing_data_reduction 'BRUKER SAINT'
_computing_molecular_graphics Ortep-3
_computing_publication_material 'Wingx publication routines (Farrugia, 1999)'
_computing_structure_refinement 'SHELXL-97 (Sheldrick, 1997)'
_computing_structure_solution 'SHELXS-97 (Sheldrick, 1990)'
_diffrn_ambient_temperature 298(2)
_diffrn_measured_fraction_theta_full 0.954
_diffrn_measured_fraction_theta_max 0.954
_diffrn_radiation_monochromator graphite
_diffrn_radiation_source 'fine-focus sealed tube'
_diffrn_radiation_type MoK\a
_diffrn_radiation_wavelength 0.71073
_diffrn_reflns_av_R_equivalents 0.0374
_diffrn_reflns_av_sigmaI/netI 0.0533
_diffrn_reflns_limit_h_max 15
_diffrn_reflns_limit_h_min -15
_diffrn_reflns_limit_k_max 17
_diffrn_reflns_limit_k_min -17
_diffrn_reflns_limit_l_max 17
_diffrn_reflns_limit_l_min -17
_diffrn_reflns_number 21349
_diffrn_reflns_theta_full 28.32
_diffrn_reflns_theta_max 28.32
_diffrn_reflns_theta_min 1.65
_exptl_absorpt_coefficient_mu 2.027
_exptl_absorpt_correction_T_max 0.8880
_exptl_absorpt_correction_T_min 0.7508
_exptl_absorpt_correction_type empirical
_exptl_absorpt_process_details SADABS
_exptl_crystal_colour colorless
_exptl_crystal_density_diffrn 2.065
_exptl_crystal_density_method 'not measured'
_exptl_crystal_description needle
_exptl_crystal_F_000 1076
_exptl_crystal_size_max 0.15
_exptl_crystal_size_mid 0.09
_exptl_crystal_size_min 0.06
_refine_diff_density_max 0.835
_refine_diff_density_min -0.561
_refine_diff_density_rms 0.123
_refine_ls_extinction_method none
_refine_ls_goodness_of_fit_ref 1.061
_refine_ls_hydrogen_treatment mixed
_refine_ls_matrix_type full
_refine_ls_number_parameters 439
_refine_ls_number_reflns 8444
_refine_ls_number_restraints 0
_refine_ls_restrained_S_all 1.061
_refine_ls_R_factor_all 0.0623
_refine_ls_R_factor_gt 0.0443
_refine_ls_shift/su_max 0.001
_refine_ls_shift/su_mean 0.000
_refine_ls_structure_factor_coef Fsqd
_refine_ls_weighting_details 'calc w=1/[\s^2^(Fo^2^)+(0.0376P)^2^+0.4026P] where P=(Fo^2^+2Fc^2^)/3'
_refine_ls_weighting_scheme calc
_refine_ls_wR_factor_gt 0.0878
_refine_ls_wR_factor_ref 0.0940
_reflns_number_gt 6661
_reflns_number_total 8444
_reflns_threshold_expression >2sigma(I)
_cod_data_source_file cg050283csi20050620_025307.cif
_cod_data_source_block '[Cd(BPE)(a-Mo8O26)][Cd(BPE)(DMF)4]&#x00A1;E2DMF'
_cod_depositor_comments
;
The following automatic conversions were performed:

'_exptl_absorpt_correction_type' value 'Empirical' changed to
'empirical' according to
/home/saulius/struct/CIF-dictionaries/cif_core.dic dictionary named
'cif_core.dic' version 2.4.1 from 2010-06-29.

Automatic conversion script
Id: cif_fix_values 1715 2011-07-08 13:25:40Z adriana 
;
_cod_database_code 4504533

loop_
_symmetry_equiv_pos_as_xyz
'x, y, z'
'-x, -y, -z'

loop_
_atom_site_label
_atom_site_type_symbol
_atom_site_fract_x
_atom_site_fract_y
_atom_site_fract_z
_atom_site_U_iso_or_equiv
_atom_site_adp_type
_atom_site_occupancy
_atom_site_symmetry_multiplicity
_atom_site_calc_flag
_atom_site_refinement_flags
Cd1 Cd 0.5000 0.0000 0.5000 0.03151(12) Uani 1 2 d S
Cd2 Cd 0.5000 0.5000 0.0000 0.03745(14) Uani 1 2 d S
Mo2 Mo 0.12891(4) 0.09564(3) 0.61881(3) 0.02747(10) Uani 1 1 d .
Mo1 Mo 0.27711(4) 0.06626(3) 0.34547(3) 0.02995(11) Uani 1 1 d .
Mo3 Mo -0.14485(4) 0.02986(3) 0.77290(3) 0.02940(11) Uani 1 1 d .
Mo4 Mo -0.09280(4) 0.14017(3) 0.47016(3) 0.02577(10) Uani 1 1 d .
O1 O 0.4238(3) 0.0093(3) 0.3638(3) 0.0394(8) Uani 1 1 d .
O2 O 0.2825(3) 0.0364(3) 0.6248(3) 0.0338(8) Uani 1 1 d .
O3 O 0.3047(3) 0.1635(3) 0.2402(3) 0.0439(9) Uani 1 1 d .
O4 O 0.1773(3) 0.1521(2) 0.4667(3) 0.0311(7) Uani 1 1 d .
O5 O 0.0710(3) 0.2118(3) 0.6776(3) 0.0415(9) Uani 1 1 d .
O6 O 0.1831(3) -0.0516(3) 0.5114(3) 0.0326(8) Uani 1 1 d .
O7 O 0.0396(3) 0.0043(3) 0.7306(2) 0.0299(7) Uani 1 1 d .
O8 O -0.2108(3) 0.1469(3) 0.8326(3) 0.0438(9) Uani 1 1 d .
O9 O -0.1687(3) -0.0669(3) 0.8808(3) 0.0447(9) Uani 1 1 d .
O10 O -0.2786(3) 0.0442(3) 0.7208(3) 0.0329(8) Uani 1 1 d .
O11 O -0.0629(3) 0.1266(3) 0.5944(3) 0.0311(7) Uani 1 1 d .
O12 O -0.1775(3) 0.2707(3) 0.4438(3) 0.0455(9) Uani 1 1 d .
O13 O 0.0592(3) 0.1026(3) 0.3563(3) 0.0325(7) Uani 1 1 d .
O14 O 0.5530(5) 0.6422(4) 0.0215(4) 0.0648(12) Uani 1 1 d .
O15 O 0.3358(5) 0.6380(4) -0.0476(4) 0.0725(14) Uani 1 1 d .
O16 O 1.2278(7) 0.4863(6) 0.7703(6) 0.143(3) Uani 1 1 d .
N1 N 0.4755(4) 0.1774(3) 0.4709(4) 0.0374(10) Uani 1 1 d .
N2 N 0.3566(4) 0.4960(3) 0.1771(3) 0.0379(10) Uani 1 1 d .
N3 N 0.5760(5) 0.7577(5) 0.1038(5) 0.0642(15) Uani 1 1 d .
N4 N 0.2277(7) 0.8156(5) -0.0733(5) 0.084(2) Uani 1 1 d .
N5 N 1.0113(6) 0.5632(5) 0.8356(5) 0.0799(18) Uani 1 1 d .
C1 C 0.3850(5) 0.2410(4) 0.5480(5) 0.0450(14) Uani 1 1 d .
H1 H 0.3246 0.2129 0.6069 0.056(18) Uiso 1 1 d R
C2 C 0.3778(5) 0.3475(4) 0.5449(5) 0.0471(14) Uani 1 1 d .
H2 H 0.3132 0.3895 0.6002 0.021(12) Uiso 1 1 d R
C3 C 0.4684(5) 0.3903(4) 0.4578(5) 0.0440(14) Uani 1 1 d .
C4 C 0.5602(6) 0.3245(4) 0.3772(5) 0.0488(14) Uani 1 1 d .
H4 H 0.6209 0.3513 0.3162 0.034(14) Uiso 1 1 d R
C5 C 0.5621(6) 0.2190(4) 0.3869(5) 0.0494(15) Uani 1 1 d .
H5 H 0.6259 0.1749 0.3324 0.019(11) Uiso 1 1 d R
C6 C 0.4698(6) 0.5019(4) 0.4591(5) 0.0519(16) Uani 1 1 d .
H6A H 0.5181 0.5293 0.3855 0.08(2) Uiso 1 1 d R
H6B H 0.3811 0.5500 0.4827 0.060(18) Uiso 1 1 d R
C7 C 0.3291(5) 0.4047(4) 0.2323(4) 0.0405(13) Uani 1 1 d .
H7 H 0.3737 0.3411 0.1979 0.049 Uiso 1 1 calc R
C8 C 0.2380(5) 0.4013(4) 0.3373(4) 0.0450(14) Uani 1 1 d .
H8 H 0.2219 0.3362 0.3727 0.054 Uiso 1 1 calc R
C9 C 0.1705(5) 0.4933(5) 0.3908(4) 0.0401(13) Uani 1 1 d .
C10 C 0.1979(5) 0.5868(5) 0.3349(5) 0.0483(14) Uani 1 1 d .
H10 H 0.1545 0.6511 0.3682 0.058 Uiso 1 1 calc R
C11 C 0.2908(5) 0.5855(4) 0.2281(4) 0.0449(14) Uani 1 1 d .
H11 H 0.3076 0.6500 0.1908 0.054 Uiso 1 1 calc R
C12 C 0.0642(5) 0.4916(5) 0.5048(4) 0.0507(15) Uani 1 1 d .
H12A H 0.0879 0.4227 0.5469 0.061 Uiso 1 1 calc R
H12B H 0.0552 0.5484 0.5436 0.061 Uiso 1 1 calc R
C13 C 0.5763(7) 0.6614(6) 0.0906(6) 0.0675(19) Uani 1 1 d .
H13 H 0.5969 0.6038 0.1410 0.081 Uiso 1 1 calc R
C14 C 0.6014(12) 0.7763(8) 0.1921(10) 0.183(6) Uani 1 1 d .
H14A H 0.5923 0.7176 0.2494 0.274 Uiso 1 1 calc R
H14B H 0.5401 0.8429 0.2213 0.274 Uiso 1 1 calc R
H14C H 0.6887 0.7810 0.1645 0.274 Uiso 1 1 calc R
C15 C 0.5440(7) 0.8504(6) 0.0323(6) 0.081(2) Uani 1 1 d .
H15A H 0.5183 0.8321 -0.0182 0.122 Uiso 1 1 calc R
H15B H 0.6188 0.8761 -0.0085 0.122 Uiso 1 1 calc R
H15C H 0.4731 0.9060 0.0748 0.122 Uiso 1 1 calc R
C16 C 0.3271(8) 0.7312(7) -0.0685(6) 0.085(2) Uani 1 1 d .
H16 H 0.4033 0.7473 -0.0841 0.101 Uiso 1 1 calc R
C17 C 0.2346(11) 0.9244(7) -0.0997(8) 0.141(5) Uani 1 1 d .
H17A H 0.1758 0.9651 -0.0377 0.212 Uiso 1 1 calc R
H17B H 0.2104 0.9574 -0.1623 0.212 Uiso 1 1 calc R
H17C H 0.3222 0.9236 -0.1169 0.212 Uiso 1 1 calc R
C18 C 0.1086(12) 0.7998(11) -0.0411(15) 0.245(10) Uani 1 1 d .
H18A H 0.0986 0.7881 -0.1042 0.368 Uiso 1 1 calc R
H18B H 0.0404 0.8626 -0.0090 0.368 Uiso 1 1 calc R
H18C H 0.1035 0.7377 0.0123 0.368 Uiso 1 1 calc R
C19 C 1.1314(10) 0.5622(9) 0.7904(8) 0.114(3) Uani 1 1 d .
H19 H 1.1452 0.6297 0.7707 0.137 Uiso 1 1 calc R
C20 C 0.9080(10) 0.6616(8) 0.8501(11) 0.171(5) Uani 1 1 d .
H20A H 0.9426 0.7209 0.8345 0.257 Uiso 1 1 calc R
H20B H 0.8464 0.6602 0.9249 0.257 Uiso 1 1 calc R
H20C H 0.8650 0.6706 0.8007 0.257 Uiso 1 1 calc R
C21 C 0.9832(13) 0.4640(9) 0.8603(11) 0.172(6) Uani 1 1 d .
H21A H 0.9415 0.4619 0.8137 0.259 Uiso 1 1 calc R
H21B H 0.9261 0.4572 0.9362 0.259 Uiso 1 1 calc R
H21C H 1.0631 0.4053 0.8477 0.259 Uiso 1 1 calc R

loop_
_atom_site_aniso_label
_atom_site_aniso_U_11
_atom_site_aniso_U_22
_atom_site_aniso_U_33
_atom_site_aniso_U_23
_atom_site_aniso_U_13
_atom_site_aniso_U_12
Cd1 0.0281(3) 0.0260(3) 0.0455(3) -0.0049(2) -0.0160(2) -0.0102(2)
Cd2 0.0341(3) 0.0328(3) 0.0305(3) -0.0025(2) 0.0001(2) -0.0088(2)
Mo2 0.0245(2) 0.0309(2) 0.0299(2) -0.00484(17) -0.01009(17) -0.01041(17)
Mo1 0.0289(2) 0.0337(2) 0.0298(2) -0.00358(18) -0.01039(18) -0.01272(18)
Mo3 0.0262(2) 0.0382(2) 0.0260(2) -0.00539(18) -0.00752(17) -0.01333(18)
Mo4 0.0250(2) 0.0222(2) 0.0303(2) -0.00233(16) -0.01216(17) -0.00535(16)
O1 0.0281(18) 0.053(2) 0.040(2) -0.0127(17) -0.0121(16) -0.0110(16)
O2 0.0270(17) 0.0366(19) 0.041(2) -0.0020(15) -0.0144(15) -0.0116(15)
O3 0.049(2) 0.044(2) 0.036(2) 0.0026(17) -0.0120(18) -0.0208(18)
O4 0.0300(18) 0.0306(18) 0.0357(19) 0.0003(14) -0.0117(15) -0.0153(14)
O5 0.038(2) 0.042(2) 0.051(2) -0.0198(17) -0.0165(18) -0.0086(16)
O6 0.0265(17) 0.0376(19) 0.0374(19) -0.0094(15) -0.0108(15) -0.0114(15)
O7 0.0287(17) 0.0369(18) 0.0284(17) 0.0002(14) -0.0131(14) -0.0140(15)
O8 0.040(2) 0.049(2) 0.046(2) -0.0174(18) -0.0139(18) -0.0130(18)
O9 0.043(2) 0.058(2) 0.036(2) 0.0034(18) -0.0119(17) -0.0279(19)
O10 0.0279(17) 0.0385(19) 0.0354(19) -0.0080(15) -0.0126(15) -0.0098(15)
O11 0.0283(17) 0.0365(18) 0.0323(18) -0.0046(15) -0.0132(15) -0.0110(15)
O12 0.048(2) 0.0299(19) 0.055(2) -0.0001(17) -0.0255(19) -0.0017(17)
O13 0.0282(18) 0.0382(19) 0.0299(18) -0.0035(15) -0.0074(15) -0.0129(15)
O14 0.082(3) 0.071(3) 0.052(3) -0.010(2) -0.017(2) -0.042(3)
O15 0.072(3) 0.055(3) 0.073(3) 0.004(2) -0.034(3) 0.002(3)
O16 0.101(5) 0.135(6) 0.149(7) -0.044(5) -0.039(5) 0.021(5)
N1 0.041(3) 0.027(2) 0.047(3) -0.0064(19) -0.016(2) -0.0126(19)
N2 0.035(2) 0.032(2) 0.035(2) -0.0016(19) -0.0039(19) -0.0095(19)
N3 0.069(4) 0.054(3) 0.067(4) -0.024(3) -0.027(3) -0.003(3)
N4 0.104(5) 0.058(4) 0.080(4) -0.010(3) -0.058(4) 0.016(4)
N5 0.062(4) 0.067(4) 0.095(5) 0.003(4) -0.031(4) -0.006(4)
C1 0.045(3) 0.043(3) 0.054(4) -0.010(3) -0.013(3) -0.024(3)
C2 0.043(3) 0.040(3) 0.063(4) -0.020(3) -0.017(3) -0.010(3)
C3 0.047(3) 0.029(3) 0.069(4) -0.004(3) -0.034(3) -0.012(3)
C4 0.050(3) 0.035(3) 0.062(4) 0.006(3) -0.021(3) -0.021(3)
C5 0.056(4) 0.031(3) 0.059(4) -0.013(3) -0.017(3) -0.011(3)
C6 0.060(4) 0.032(3) 0.079(5) -0.006(3) -0.037(4) -0.017(3)
C7 0.041(3) 0.032(3) 0.035(3) -0.007(2) -0.003(2) -0.008(2)
C8 0.044(3) 0.042(3) 0.038(3) 0.003(2) -0.007(3) -0.016(3)
C9 0.026(3) 0.051(3) 0.034(3) -0.011(3) -0.002(2) -0.008(2)
C10 0.038(3) 0.043(3) 0.048(3) -0.017(3) -0.001(3) -0.005(3)
C11 0.042(3) 0.031(3) 0.046(3) -0.005(2) -0.001(3) -0.010(2)
C12 0.033(3) 0.068(4) 0.036(3) -0.006(3) 0.000(3) -0.015(3)
C13 0.068(5) 0.066(5) 0.067(5) -0.006(4) -0.030(4) -0.014(4)
C14 0.279(16) 0.099(8) 0.242(14) -0.086(9) -0.215(13) 0.049(9)
C15 0.077(5) 0.073(5) 0.069(5) -0.008(4) 0.001(4) -0.030(4)
C16 0.087(6) 0.076(6) 0.073(5) -0.006(4) -0.042(5) 0.009(5)
C17 0.250(14) 0.069(6) 0.103(7) -0.007(5) -0.107(9) 0.002(7)
C18 0.142(12) 0.138(12) 0.47(3) 0.041(14) -0.183(16) -0.027(9)
C19 0.088(7) 0.103(8) 0.107(8) -0.002(6) -0.016(6) -0.010(6)
C20 0.108(9) 0.109(9) 0.274(16) 0.003(10) -0.094(10) 0.005(7)
C21 0.226(15) 0.126(10) 0.234(15) 0.062(10) -0.156(12) -0.094(10)

loop_
_atom_type_symbol
_atom_type_description
_atom_type_scat_dispersion_real
_atom_type_scat_dispersion_imag
_atom_type_scat_source
C C 0.0033 0.0016 'International Tables Vol C Tables 4.2.6.8 and 6.1.1.4'
H H 0.0000 0.0000 'International Tables Vol C Tables 4.2.6.8 and 6.1.1.4'
N N 0.0061 0.0033 'International Tables Vol C Tables 4.2.6.8 and 6.1.1.4'
O O 0.0106 0.0060 'International Tables Vol C Tables 4.2.6.8 and 6.1.1.4'
Mo Mo -1.6832 0.6857 'International Tables Vol C Tables 4.2.6.8 and 6.1.1.4'
Cd Cd -0.8075 1.2024 'International Tables Vol C Tables 4.2.6.8 and 6.1.1.4'

loop_
_geom_angle_atom_site_label_1
_geom_angle_atom_site_label_2
_geom_angle_atom_site_label_3
_geom_angle
_geom_angle_site_symmetry_1
_geom_angle_site_symmetry_3
N1 Cd1 N1 180.0 2_656 .
N1 Cd1 O1 87.86(14) 2_656 .
N1 Cd1 O1 92.14(14) . .
N1 Cd1 O1 92.14(14) 2_656 2_656
N1 Cd1 O1 87.86(14) . 2_656
O1 Cd1 O1 180.00(6) . 2_656
N1 Cd1 O2 89.10(13) 2_656 2_656
N1 Cd1 O2 90.90(13) . 2_656
O1 Cd1 O2 92.50(11) . 2_656
O1 Cd1 O2 87.50(11) 2_656 2_656
N1 Cd1 O2 90.90(13) 2_656 .
N1 Cd1 O2 89.10(13) . .
O1 Cd1 O2 87.50(11) . .
O1 Cd1 O2 92.50(11) 2_656 .
O2 Cd1 O2 180.000(1) 2_656 .
N2 Cd2 N2 180.0 2_665 .
N2 Cd2 O14 91.80(15) 2_665 2_665
N2 Cd2 O14 88.20(15) . 2_665
N2 Cd2 O14 88.20(15) 2_665 .
N2 Cd2 O14 91.80(15) . .
O14 Cd2 O14 180.0 2_665 .
N2 Cd2 O15 91.30(16) 2_665 .
N2 Cd2 O15 88.70(16) . .
O14 Cd2 O15 96.13(18) 2_665 .
O14 Cd2 O15 83.87(18) . .
N2 Cd2 O15 88.70(16) 2_665 2_665
N2 Cd2 O15 91.30(16) . 2_665
O14 Cd2 O15 83.87(18) 2_665 2_665
O14 Cd2 O15 96.13(18) . 2_665
O15 Cd2 O15 180.0(2) . 2_665
O5 Mo2 O2 104.06(16) . .
O5 Mo2 O7 103.29(16) . .
O2 Mo2 O7 99.25(14) . .
O5 Mo2 O4 99.55(15) . .
O2 Mo2 O4 99.54(14) . .
O7 Mo2 O4 145.76(13) . .
O5 Mo2 O11 92.48(14) . .
O2 Mo2 O11 163.27(13) . .
O7 Mo2 O11 74.09(12) . .
O4 Mo2 O11 79.80(12) . .
O5 Mo2 O6 167.82(14) . .
O2 Mo2 O6 86.67(13) . .
O7 Mo2 O6 80.21(12) . .
O4 Mo2 O6 72.60(12) . .
O11 Mo2 O6 77.14(11) . .
O3 Mo1 O1 104.23(17) . .
O3 Mo1 O10 103.14(16) . 2_556
O1 Mo1 O10 100.57(15) . 2_556
O3 Mo1 O4 100.37(15) . .
O1 Mo1 O4 100.74(14) . .
O10 Mo1 O4 143.07(13) 2_556 .
O3 Mo1 O13 91.87(14) . .
O1 Mo1 O13 163.71(14) . .
O10 Mo1 O13 72.81(12) 2_556 .
O4 Mo1 O13 78.39(12) . .
O3 Mo1 O6 166.84(14) . .
O1 Mo1 O6 87.91(13) . .
O10 Mo1 O6 79.15(12) 2_556 .
O4 Mo1 O6 71.88(11) . .
O13 Mo1 O6 76.31(10) . .
O8 Mo3 O9 104.23(18) . .
O8 Mo3 O10 99.20(15) . .
O9 Mo3 O10 102.41(15) . .
O8 Mo3 O7 102.24(15) . .
O9 Mo3 O7 99.22(15) . .
O10 Mo3 O7 144.58(13) . .
O8 Mo3 O11 90.10(14) . .
O9 Mo3 O11 164.32(15) . .
O10 Mo3 O11 81.11(12) . .
O7 Mo3 O11 71.05(11) . .
O8 Mo3 O13 163.85(14) . 2_556
O9 Mo3 O13 90.95(15) . 2_556
O10 Mo3 O13 71.69(12) . 2_556
O7 Mo3 O13 80.29(12) . 2_556
O11 Mo3 O13 75.53(11) . 2_556
O12 Mo4 O6 110.49(16) . 2_556
O12 Mo4 O13 109.54(16) . .
O6 Mo4 O13 108.46(14) 2_556 .
O12 Mo4 O11 109.56(16) . .
O6 Mo4 O11 108.91(14) 2_556 .
O13 Mo4 O11 109.86(14) . .
Mo1 O1 Cd1 136.34(18) . .
Mo2 O2 Cd1 137.10(17) . .
Mo1 O4 Mo2 124.72(16) . .
Mo4 O6 Mo2 129.73(16) 2_556 .
Mo4 O6 Mo1 129.98(16) 2_556 .
Mo2 O6 Mo1 86.57(10) . .
Mo2 O7 Mo3 121.39(16) . .
Mo1 O10 Mo3 122.97(17) 2_556 .
Mo4 O11 Mo2 130.60(16) . .
Mo4 O11 Mo3 130.87(15) . .
Mo2 O11 Mo3 89.58(10) . .
Mo4 O13 Mo1 129.54(16) . .
Mo4 O13 Mo3 131.91(16) . 2_556
Mo1 O13 Mo3 88.35(10) . 2_556
C13 O14 Cd2 134.1(5) . .
C16 O15 Cd2 126.9(5) . .
C1 N1 C5 117.9(4) . .
C1 N1 Cd1 119.4(4) . .
C5 N1 Cd1 121.8(3) . .
C11 N2 C7 117.3(4) . .
C11 N2 Cd2 121.1(3) . .
C7 N2 Cd2 121.5(3) . .
C13 N3 C15 120.8(6) . .
C13 N3 C14 123.8(7) . .
C15 N3 C14 115.3(7) . .
C16 N4 C18 118.2(9) . .
C16 N4 C17 123.1(9) . .
C18 N4 C17 118.4(8) . .
C19 N5 C21 118.6(9) . .
C19 N5 C20 121.3(9) . .
C21 N5 C20 119.8(9) . .
N1 C1 C2 122.9(5) . .
C3 C2 C1 119.0(5) . .
C4 C3 C2 117.6(5) . .
C4 C3 C6 122.6(5) . .
C2 C3 C6 119.5(5) . .
C3 C4 C5 119.8(6) . .
N1 C5 C4 122.6(5) . .
C3 C6 C6 109.0(6) . 2_666
N2 C7 C8 122.6(5) . .
C7 C8 C9 120.5(5) . .
C10 C9 C8 117.3(5) . .
C10 C9 C12 121.8(5) . .
C8 C9 C12 120.8(5) . .
C9 C10 C11 119.7(5) . .
N2 C11 C10 122.7(5) . .
C12 C12 C9 109.8(6) 2_566 .
O14 C13 N3 126.5(7) . .
O15 C16 N4 130.6(9) . .
O16 C19 N5 128.7(11) . .

loop_
_geom_bond_atom_site_label_1
_geom_bond_atom_site_label_2
_geom_bond_distance
_geom_bond_site_symmetry_2
Cd1 N1 2.233(4) 2_656
Cd1 N1 2.233(4) .
Cd1 O1 2.326(3) .
Cd1 O1 2.326(3) 2_656
Cd1 O2 2.342(3) 2_656
Cd1 O2 2.342(3) .
Cd2 N2 2.263(4) 2_665
Cd2 N2 2.263(4) .
Cd2 O14 2.317(4) 2_665
Cd2 O14 2.317(4) .
Cd2 O15 2.337(4) .
Cd2 O15 2.337(4) 2_665
Mo2 O5 1.686(3) .
Mo2 O2 1.728(3) .
Mo2 O7 1.891(3) .
Mo2 O4 1.914(3) .
Mo2 O11 2.309(3) .
Mo2 O6 2.450(3) .
Mo1 O3 1.683(3) .
Mo1 O1 1.723(3) .
Mo1 O10 1.887(3) 2_556
Mo1 O4 1.905(3) .
Mo1 O13 2.392(3) .
Mo1 O6 2.485(3) .
Mo3 O8 1.692(3) .
Mo3 O9 1.694(3) .
Mo3 O10 1.925(3) .
Mo3 O7 1.926(3) .
Mo3 O11 2.413(3) .
Mo3 O13 2.414(3) 2_556
Mo4 O12 1.701(3) .
Mo4 O6 1.779(3) 2_556
Mo4 O13 1.789(3) .
Mo4 O11 1.807(3) .
O6 Mo4 1.779(3) 2_556
O10 Mo1 1.887(3) 2_556
O13 Mo3 2.414(3) 2_556
O14 C13 1.180(7) .
O15 C16 1.183(9) .
O16 C19 1.193(10) .
N1 C1 1.324(6) .
N1 C5 1.329(7) .
N2 C11 1.326(6) .
N2 C7 1.339(6) .
N3 C13 1.335(8) .
N3 C15 1.413(8) .
N3 C14 1.437(9) .
N4 C16 1.311(9) .
N4 C18 1.370(12) .
N4 C17 1.433(10) .
N5 C19 1.285(10) .
N5 C21 1.410(11) .
N5 C20 1.415(10) .
C1 C2 1.383(7) .
C2 C3 1.382(7) .
C3 C4 1.372(8) .
C3 C6 1.499(7) .
C4 C5 1.374(7) .
C6 C6 1.532(11) 2_666
C7 C8 1.367(7) .
C8 C9 1.369(7) .
C9 C10 1.366(7) .
C9 C12 1.516(7) .
C10 C11 1.389(7) .
C12 C12 1.513(10) 2_566
